data_1567109
loop_
_publ_author_name
'Li, Cui-Cui'
'Zhang, Siqi'
'Tang, Jian'
'Jian, Ruijun'
'Xia, Yu'
'Zhao, Liang'

_publ_section_title
;
 Pyridine dicarbanion-bonded Ag<sub>13</sub> organometallic nanoclusters:
 synthesis and on-surface oxidative coupling reaction.
;
_journal_issue 27
_journal_name_full 'Chemical science'
_journal_page_first 8095
_journal_page_last 8103
_journal_paper_doi 10.1039/d2sc00989g
_journal_volume 13
_journal_year 2022
_chemical_formula_moiety '2(C F3 O3 S), C12 H14 N2'
_chemical_formula_sum 'C14 H14 F6 N2 O6 S2'
_chemical_formula_weight 484.39
_space_group_crystal_system triclinic
_space_group_IT_number 2
_space_group_name_Hall '-P 1'
_space_group_name_H-M_alt 'P -1'
_atom_sites_solution_hydrogens geom
_atom_sites_solution_primary dual
_atom_sites_solution_secondary difmap
_audit_creation_date 2020-04-05
_audit_creation_method
;
Olex2 1.2
(compiled 2018.05.29 svn.r3508 for OlexSys, GUI svn.r5506)
;
_audit_update_record
;
2020-04-07 deposited with the CCDC.	2022-06-13 downloaded from the CCDC.
;
_cell_angle_alpha 77.250(9)
_cell_angle_beta 88.991(8)
_cell_angle_gamma 75.454(9)
_cell_formula_units_Z 1
_cell_length_a 6.8729(7)
_cell_length_b 8.3071(9)
_cell_length_c 8.8774(8)
_cell_measurement_reflns_used 1313
_cell_measurement_temperature 172.97(10)
_cell_measurement_theta_max 75.5790
_cell_measurement_theta_min 5.0980
_cell_volume 478.12(9)
_computing_cell_refinement 'CrysAlisPro 1.171.39.46 (Rigaku OD, 2018)'
_computing_data_collection 'CrysAlisPro 1.171.39.46 (Rigaku OD, 2018)'
_computing_data_reduction 'CrysAlisPro 1.171.39.46 (Rigaku OD, 2018)'
_computing_molecular_graphics 'Olex2 (Dolomanov et al., 2009)'
_computing_publication_material 'Olex2 (Dolomanov et al., 2009)'
_computing_structure_refinement 'XL (Sheldrick, 2008)'
_computing_structure_solution 'ShelXT (Sheldrick, 2015)'
_diffrn_ambient_environment N~2~
_diffrn_ambient_temperature 172.97(10)
_diffrn_detector 'CCD plate'
_diffrn_detector_area_resol_mean 5.2137
_diffrn_detector_type AtlasS2
_diffrn_measured_fraction_theta_full 0.955
_diffrn_measured_fraction_theta_max 0.955
_diffrn_measurement_details
;
List of Runs (angles in degrees, time in seconds):

  # Type    Start    End  Width  t~exp~   \w     \q     \k     \f   Frames
#--------------------------------------------------------------------------
  1  \w    -71.00  38.00   1.00    1.00    --  -40.56  19.00 150.00  109
  2  \w   -115.00 -34.00   1.00    1.00    --  -40.56 -38.00 -30.00   81
  3  \w      1.00  30.00   1.00    1.00    --   40.56 -99.00-150.00   29
  4  \w     23.00  94.00   1.00    1.00    --   40.56-125.00 -60.00   71
  5  \w     46.00  92.00   1.00    1.00    --   40.56-125.00 150.00   46
  6  \w     40.00  91.00   1.00    1.00    --  111.52 -61.00 150.00   51
  7  \w     82.00 108.00   1.00    1.00    --  111.52  77.00  90.00   26
  8  \w     78.00 144.00   1.00    1.00    --  111.52 -77.00-120.00   66
  9  \w     49.00 112.00   1.00    1.00    --  111.52-125.00 -90.00   63
 10  \w     87.00 174.00   1.00    1.00    --  111.52  45.00 150.00   87
 11  \w     27.00 160.00   1.00    1.00    --  111.52   0.00 120.00  133
 12  \w    130.00 173.00   1.00    1.00    --  111.52  77.00  90.00   43
 13  \w     78.00 118.00   1.00    1.00    --  111.52-125.00  90.00   40
 14  \w     99.00 124.00   1.00    1.00    --  111.52 125.00-180.00   25
 15  \w     42.00  77.00   1.00    1.00    --  111.52-125.00  90.00   35
 16  \w     36.00 128.00   1.00    1.00    --  111.52 -77.00  60.00   92
 17  \w     40.00  79.00   1.00    1.00    --  111.52-125.00 -30.00   39
 18  \w     42.00  69.00   1.00    1.00    --  111.52 -77.00-120.00   27
;
_diffrn_measurement_device 'four-circle diffractometer'
_diffrn_measurement_device_type 'SuperNova, Dual, Cu at home/near, AtlasS2'
_diffrn_measurement_method '\w scans'
_diffrn_orient_matrix_type 'CrysAlisPro convention (1999,Acta A55,543-557)'
_diffrn_orient_matrix_UB_11 0.1074569000
_diffrn_orient_matrix_UB_12 -0.1856851000
_diffrn_orient_matrix_UB_13 0.0771863000
_diffrn_orient_matrix_UB_21 0.0491345000
_diffrn_orient_matrix_UB_22 0.0581829000
_diffrn_orient_matrix_UB_23 0.1448729000
_diffrn_orient_matrix_UB_31 -0.1993753000
_diffrn_orient_matrix_UB_32 -0.0278046000
_diffrn_orient_matrix_UB_33 0.0690116000
_diffrn_radiation_monochromator mirror
_diffrn_radiation_probe x-ray
_diffrn_radiation_type CuK\a
_diffrn_radiation_wavelength 1.54184
_diffrn_reflns_av_R_equivalents 0.0456
_diffrn_reflns_av_unetI/netI 0.0625
_diffrn_reflns_limit_h_max 4
_diffrn_reflns_limit_h_min -8
_diffrn_reflns_limit_k_max 9
_diffrn_reflns_limit_k_min -10
_diffrn_reflns_limit_l_max 10
_diffrn_reflns_limit_l_min -10
_diffrn_reflns_number 3064
_diffrn_reflns_theta_full 75.83
_diffrn_reflns_theta_max 75.83
_diffrn_reflns_theta_min 5.11
_diffrn_source 'micro-focus sealed X-ray tube'
_diffrn_source_type 'SuperNova (Cu) X-ray Source'
_exptl_absorpt_coefficient_mu 3.423
_exptl_absorpt_correction_T_max 1.00000
_exptl_absorpt_correction_T_min 0.77509
_exptl_absorpt_correction_type multi-scan
_exptl_absorpt_process_details
;
CrysAlisPro 1.171.39.46 (Rigaku Oxford Diffraction, 2018)
Empirical absorption correction using spherical harmonics,
 implemented in SCALE3 ABSPACK scaling algorithm.
;
_exptl_crystal_colour 'clear light white'
_exptl_crystal_colour_lustre clear
_exptl_crystal_colour_modifier light
_exptl_crystal_colour_primary white
_exptl_crystal_density_diffrn 1.682
_exptl_crystal_density_method 'not measured'
_exptl_crystal_description cylinder
_exptl_crystal_F_000 246
_exptl_crystal_size_length 0.500
_exptl_crystal_size_max 0.5
_exptl_crystal_size_mid 0.07
_exptl_crystal_size_min 0.07
_exptl_crystal_size_rad 0.070
_refine_diff_density_max 0.475
_refine_diff_density_min -0.546
_refine_diff_density_rms 0.079
_refine_ls_extinction_method none
_refine_ls_goodness_of_fit_ref 1.037
_refine_ls_hydrogen_treatment constr
_refine_ls_matrix_type full
_refine_ls_number_parameters 137
_refine_ls_number_reflns 1908
_refine_ls_number_restraints 0
_refine_ls_restrained_S_all 1.037
_refine_ls_R_factor_all 0.0633
_refine_ls_R_factor_gt 0.0565
_refine_ls_shift/su_max 0.000
_refine_ls_shift/su_mean 0.000
_refine_ls_structure_factor_coef Fsqd
_refine_ls_weighting_details 'calc w=1/[\s^2^(Fo^2^)+(0.0804P)^2^+0.2105P] where P=(Fo^2^+2Fc^2^)/3'
_refine_ls_weighting_scheme calc
_refine_ls_wR_factor_gt 0.1496
_refine_ls_wR_factor_ref 0.1583
_reflns_number_gt 1659
_reflns_number_total 1908
_reflns_threshold_expression >2sigma(I)
_cod_data_source_file d2sc00989g2.cif
_cod_data_source_block 20190421-lcc-ca170-white
_cod_depositor_comments 'Adding full bibliography for 1567108--1567115.cif.'
_cod_original_cell_volume 478.12(8)
_cod_database_code 1567109
_chemical_oxdiff_formula 'C N O H S F Ag '
_chemical_oxdiff_usercomment 'pink needle'
_reflns_odcompleteness_completeness 100.00
_reflns_odcompleteness_iscentric 1
_reflns_odcompleteness_theta 67.79
_olex2_refinement_description
;
1. Fixed Uiso
 At 1.2 times of:
  All C(H) groups, All N(H) groups
 At 1.5 times of:
  All C(H,H,H) groups
2.a Aromatic/amide H refined with riding coordinates:
 N005(H005), C7(H7), C9(H9), C10(H10)
2.b Idealised Me refined as rotating group:
 C11(H11A,H11B,H11C)
;
_olex2_submission_special_instructions 'No special instructions were received'
_oxdiff_exptl_absorpt_empirical_details
;
Empirical correction (ABSPACK) includes:
- Absorption correction using spherical harmonics
- Frame scaling
;
_oxdiff_exptl_absorpt_empirical_full_max 1.711
_oxdiff_exptl_absorpt_empirical_full_min 0.475

loop_
_space_group_symop_id
_space_group_symop_operation_xyz
1 'x, y, z'
2 '-x, -y, -z'

loop_
_atom_site_label
_atom_site_type_symbol
_atom_site_fract_x
_atom_site_fract_y
_atom_site_fract_z
_atom_site_U_iso_or_equiv
_atom_site_adp_type
_atom_site_occupancy
_atom_site_calc_flag
_atom_site_disorder_assembly
_atom_site_disorder_group
_atom_site_refinement_flags_posn
S1 S 0.63622(10) 0.77003(9) 0.65875(8) 0.0344(2) Uani 1 d . . .
O3 O 0.7253(3) 0.8630(3) 0.5344(3) 0.0450(6) Uani 1 d . . .
O2 O 0.5103(3) 0.6721(3) 0.6125(3) 0.0501(6) Uani 1 d . . .
O1 O 0.5547(4) 0.8616(3) 0.7748(3) 0.0543(6) Uani 1 d . . .
N005 N 0.2998(3) 0.7893(3) 0.3320(3) 0.0349(5) Uani 1 d . . .
H005 H 0.3732 0.7388 0.4146 0.042 Uiso 1 calc . . R
F2 F 0.9829(4) 0.6719(3) 0.8094(4) 0.0987(12) Uani 1 d . . .
F1 F 0.7905(5) 0.5044(3) 0.8786(3) 0.1006(11) Uani 1 d . . .
F3 F 0.9382(4) 0.5061(3) 0.6666(4) 0.0995(11) Uani 1 d . . .
C6 C 0.0635(4) 0.9543(3) 0.0720(3) 0.0289(6) Uani 1 d . . .
C8 C 0.3855(4) 0.7907(4) 0.1948(3) 0.0340(6) Uani 1 d . . .
C7 C 0.2654(4) 0.8744(4) 0.0625(3) 0.0335(6) Uani 1 d . . .
H7 H 0.3209 0.8769 -0.0340 0.040 Uiso 1 calc . . R
C9 C 0.1053(4) 0.8630(4) 0.3462(3) 0.0372(6) Uani 1 d . . .
H9 H 0.0529 0.8575 0.4439 0.045 Uiso 1 calc . . R
C10 C -0.0165(4) 0.9462(4) 0.2182(3) 0.0341(6) Uani 1 d . . .
H10 H -0.1516 0.9969 0.2284 0.041 Uiso 1 calc . . R
C11 C 0.6037(4) 0.7034(5) 0.1950(4) 0.0466(8) Uani 1 d . . .
H11A H 0.6751 0.7294 0.2747 0.070 Uiso 1 calc . . GR
H11B H 0.6562 0.7422 0.0965 0.070 Uiso 1 calc . . GR
H11C H 0.6202 0.5823 0.2139 0.070 Uiso 1 calc . . GR
C13 C 0.8463(6) 0.6054(4) 0.7594(5) 0.0591(11) Uani 1 d . . .

loop_
_atom_site_aniso_label
_atom_site_aniso_U_11
_atom_site_aniso_U_22
_atom_site_aniso_U_33
_atom_site_aniso_U_23
_atom_site_aniso_U_13
_atom_site_aniso_U_12
S1 0.0294(4) 0.0374(4) 0.0333(4) -0.0061(3) -0.0002(3) -0.0039(3)
O3 0.0354(11) 0.0519(13) 0.0439(12) -0.0080(10) 0.0112(9) -0.0070(10)
O2 0.0488(13) 0.0573(14) 0.0442(12) -0.0019(11) -0.0153(10) -0.0208(11)
O1 0.0627(15) 0.0536(15) 0.0437(13) -0.0144(11) 0.0167(11) -0.0075(12)
N005 0.0304(11) 0.0404(13) 0.0318(12) -0.0044(10) -0.0018(9) -0.0079(10)
F2 0.0809(17) 0.0531(14) 0.154(3) -0.0113(16) -0.0804(19) -0.0056(13)
F1 0.155(3) 0.0523(15) 0.0844(19) 0.0220(14) -0.066(2) -0.0352(17)
F3 0.0672(16) 0.0617(16) 0.160(3) -0.0506(18) -0.0316(18) 0.0258(13)
C6 0.0252(12) 0.0293(13) 0.0333(14) -0.0102(11) 0.0035(10) -0.0066(10)
C8 0.0266(13) 0.0370(15) 0.0372(14) -0.0077(11) 0.0034(11) -0.0067(11)
C7 0.0276(13) 0.0371(14) 0.0343(14) -0.0080(11) 0.0066(11) -0.0056(11)
C9 0.0316(14) 0.0474(17) 0.0341(14) -0.0123(12) 0.0100(11) -0.0104(12)
C10 0.0252(13) 0.0399(15) 0.0371(14) -0.0124(12) 0.0062(11) -0.0051(11)
C11 0.0276(14) 0.055(2) 0.0485(18) -0.0040(15) 0.0005(13) -0.0017(14)
C13 0.055(2) 0.0323(16) 0.084(3) -0.0103(17) -0.036(2) -0.0002(15)

loop_
_atom_type_symbol
_atom_type_description
_atom_type_scat_dispersion_real
_atom_type_scat_dispersion_imag
_atom_type_scat_source
C C 0.0181 0.0091 'International Tables Vol C Tables 4.2.6.8 and 6.1.1.4'
H H 0.0000 0.0000 'International Tables Vol C Tables 4.2.6.8 and 6.1.1.4'
F F 0.0727 0.0534 'International Tables Vol C Tables 4.2.6.8 and 6.1.1.4'
N N 0.0311 0.0180 'International Tables Vol C Tables 4.2.6.8 and 6.1.1.4'
O O 0.0492 0.0322 'International Tables Vol C Tables 4.2.6.8 and 6.1.1.4'
S S 0.3331 0.5567 'International Tables Vol C Tables 4.2.6.8 and 6.1.1.4'

loop_
_geom_angle_atom_site_label_1
_geom_angle_atom_site_label_2
_geom_angle_atom_site_label_3
_geom_angle
_geom_angle_site_symmetry_1
_geom_angle_site_symmetry_3
_geom_angle_publ_flag
O3 S1 O2 114.61(14) . . ?
O3 S1 O1 115.24(15) . . ?
O3 S1 C13 103.97(18) . . ?
O2 S1 C13 102.43(15) . . ?
O1 S1 O2 114.80(15) . . ?
O1 S1 C13 103.44(18) . . ?
C8 N005 H005 118.5 . . ?
C9 N005 H005 118.5 . . ?
C9 N005 C8 123.1(3) . . ?
C7 C6 C6 120.3(3) . 2_575 ?
C7 C6 C10 118.2(3) . . ?
C10 C6 C6 121.4(3) . 2_575 ?
N005 C8 C7 117.8(2) . . ?
N005 C8 C11 117.7(3) . . ?
C7 C8 C11 124.5(3) . . ?
C6 C7 H7 119.5 . . ?
C8 C7 C6 121.0(2) . . ?
C8 C7 H7 119.5 . . ?
N005 C9 H9 119.7 . . ?
N005 C9 C10 120.5(3) . . ?
C10 C9 H9 119.7 . . ?
C6 C10 H10 120.3 . . ?
C9 C10 C6 119.4(2) . . ?
C9 C10 H10 120.3 . . ?
C8 C11 H11A 109.5 . . ?
C8 C11 H11B 109.5 . . ?
C8 C11 H11C 109.5 . . ?
H11A C11 H11B 109.5 . . ?
H11A C11 H11C 109.5 . . ?
H11B C11 H11C 109.5 . . ?
F2 C13 S1 111.4(2) . . ?
F2 C13 F3 107.2(4) . . ?
F1 C13 S1 112.3(3) . . ?
F1 C13 F2 108.1(3) . . ?
F1 C13 F3 106.5(3) . . ?
F3 C13 S1 111.0(3) . . ?

loop_
_geom_bond_atom_site_label_1
_geom_bond_atom_site_label_2
_geom_bond_distance
_geom_bond_site_symmetry_2
_geom_bond_publ_flag
S1 O3 1.424(2) . ?
S1 O2 1.446(2) . ?
S1 O1 1.437(2) . ?
S1 C13 1.808(4) . ?
N005 H005 0.8600 . ?
N005 C8 1.342(4) . ?
N005 C9 1.339(4) . ?
F2 C13 1.329(4) . ?
F1 C13 1.314(5) . ?
F3 C13 1.334(5) . ?
C6 C6 1.501(5) 2_575 ?
C6 C7 1.389(4) . ?
C6 C10 1.395(4) . ?
C8 C7 1.389(4) . ?
C8 C11 1.493(4) . ?
C7 H7 0.9300 . ?
C9 H9 0.9300 . ?
C9 C10 1.366(4) . ?
C10 H10 0.9300 . ?
C11 H11A 0.9600 . ?
C11 H11B 0.9600 . ?
C11 H11C 0.9600 . ?
